data_7231308
loop_
_publ_author_name
'Allu, Suryanarayana'
'Suresh, Kuthuru'
'Bolla, Geetha'
'Mannava, M. K. Chaitanya'
'Nangia, Ashwini'

_publ_section_title
;
 Role of hydrogen bonding in cocrystals and coamorphous solids: indapamide
 as a case study
;
_journal_issue 13
_journal_name_full CrystEngComm
_journal_page_first 2043
_journal_paper_doi 10.1039/C8CE01075G
_journal_volume 21
_journal_year 2019
_chemical_formula_moiety 'C16 H16 Cl N3 O3 S, C12 H8 N2'
_chemical_formula_sum 'C28 H24 Cl N5 O3 S'
_chemical_formula_weight 546.03
_chemical_melting_point 478
_chemical_name_common 'Indapamide-Phenazine cocrystal'
_chemical_name_systematic 4-chloro-N-(2-methyl-2,3-dihydroindol-1-yl)-3-sulfamoylbenzamide-phenazine
_space_group_crystal_system monoclinic
_space_group_IT_number 14
_space_group_name_Hall '-P 2ybc'
_space_group_name_H-M_alt 'P 1 21/c 1'
_symmetry_space_group_name_Hall '-P 2ybc'
_symmetry_space_group_name_H-M 'P 1 21/c 1'
_atom_sites_solution_hydrogens mixed
_audit_creation_method SHELXL-2014/7
_audit_update_record
;
2018-06-13 deposited with the CCDC.
2018-08-01 downloaded from the CCDC.
;
_cell_angle_alpha 90
_cell_angle_beta 93.389(2)
_cell_angle_gamma 90
_cell_formula_units_Z 4
_cell_length_a 7.1759(3)
_cell_length_b 9.4074(4)
_cell_length_c 39.0523(17)
_cell_measurement_reflns_used 9875
_cell_measurement_temperature 298(2)
_cell_measurement_theta_max 28.30
_cell_measurement_theta_min 2.92
_cell_volume 2631.68(19)
_computing_cell_refinement 'Bruker SAINT'
_computing_data_collection 'Bruker APEX2'
_computing_data_reduction 'Bruker SAINT'
_computing_molecular_graphics 'Bruker SHELXTL'
_computing_publication_material 'Bruker SHELXTL'
_computing_structure_refinement 'SHELXL-2014/7 (Sheldrick, 2014)'
_computing_structure_solution 'SHELXS-97 (Sheldrick 2008)'
_diffrn_ambient_temperature 298(2)
_diffrn_measured_fraction_theta_full 0.984
_diffrn_measured_fraction_theta_max 0.987
_diffrn_measurement_device_type 'Bruker APEX-II CCD'
_diffrn_measurement_method '\f and \w scans'
_diffrn_radiation_type MoK\a
_diffrn_radiation_wavelength 0.71073
_diffrn_reflns_av_R_equivalents 0.0272
_diffrn_reflns_av_unetI/netI 0.0236
_diffrn_reflns_Laue_measured_fraction_full 0.984
_diffrn_reflns_Laue_measured_fraction_max 0.987
_diffrn_reflns_limit_h_max 9
_diffrn_reflns_limit_h_min -9
_diffrn_reflns_limit_k_max 12
_diffrn_reflns_limit_k_min -12
_diffrn_reflns_limit_l_max 52
_diffrn_reflns_limit_l_min -50
_diffrn_reflns_number 25417
_diffrn_reflns_point_group_measured_fraction_full 0.984
_diffrn_reflns_point_group_measured_fraction_max 0.987
_diffrn_reflns_theta_full 25.242
_diffrn_reflns_theta_max 28.297
_diffrn_reflns_theta_min 3.010
_exptl_absorpt_coefficient_mu 0.265
_exptl_absorpt_correction_type none
_exptl_crystal_colour colourless
_exptl_crystal_density_diffrn 1.378
_exptl_crystal_description plate
_exptl_crystal_F_000 1136
_exptl_crystal_size_max 0.400
_exptl_crystal_size_mid 0.300
_exptl_crystal_size_min 0.200
_refine_diff_density_max 0.297
_refine_diff_density_min -0.471
_refine_diff_density_rms 0.043
_refine_ls_extinction_method none
_refine_ls_goodness_of_fit_ref 1.140
_refine_ls_hydrogen_treatment mixed
_refine_ls_matrix_type full
_refine_ls_number_parameters 356
_refine_ls_number_reflns 6467
_refine_ls_number_restraints 0
_refine_ls_restrained_S_all 1.140
_refine_ls_R_factor_all 0.0583
_refine_ls_R_factor_gt 0.0531
_refine_ls_shift/su_max 0.001
_refine_ls_shift/su_mean 0.000
_refine_ls_structure_factor_coef Fsqd
_refine_ls_weighting_details 'w=1/[\s^2^(Fo^2^)+(0.0360P)^2^+1.7835P] where P=(Fo^2^+2Fc^2^)/3'
_refine_ls_weighting_scheme calc
_refine_ls_wR_factor_gt 0.1255
_refine_ls_wR_factor_ref 0.1282
_reflns_Friedel_coverage 0.000
_reflns_number_gt 5826
_reflns_number_total 6467
_reflns_threshold_expression 'I > 2\s(I)'
_cod_data_source_file c8ce01075g2.cif
_cod_data_source_block IDP-PHE
_cod_depositor_comments
;
The following automatic conversions were performed:

'_chemical_melting_point' value '478K' was changed to '478' - the
value should be numeric and without a unit designator.

Automatic conversion script
Id: cif_fix_values 4973 2017-02-22 13:04:09Z antanas 

 Adding full bibliography for 7231305--7231309.cif.
;
_cod_database_code 7231308
_shelx_shelxl_version_number 2014/7
_shelx_space_group_comment
;
The symmetry employed for this shelxl refinement is uniquely defined
by the following loop, which should always be used as a source of
symmetry information in preference to the above space-group names.
They are only intended as comments.
;
_shelx_estimated_absorpt_t_min 0.901
_shelx_estimated_absorpt_t_max 0.949

loop_
_space_group_symop_operation_xyz
'x, y, z'
'-x, y+1/2, -z+1/2'
'-x, -y, -z'
'x, -y-1/2, z-1/2'

loop_
_atom_site_label
_atom_site_type_symbol
_atom_site_fract_x
_atom_site_fract_y
_atom_site_fract_z
_atom_site_U_iso_or_equiv
_atom_site_adp_type
_atom_site_occupancy
_atom_site_site_symmetry_order
_atom_site_calc_flag
_atom_site_refinement_flags_posn
_atom_site_refinement_flags_adp
S1 S 0.42043(9) 0.16064(6) 0.60258(2) 0.05006(16) Uani 1 1 d . .
Cl1 Cl 0.05355(9) 0.36472(7) 0.60855(2) 0.05965(18) Uani 1 1 d . .
O1 O 0.5738(2) 0.04862(14) 0.73434(3) 0.0427(3) Uani 1 1 d . .
N4 N 0.1976(2) 0.55269(17) 0.45625(4) 0.0377(3) Uani 1 1 d . .
N5 N 0.2953(2) 0.41582(16) 0.51925(4) 0.0343(3) Uani 1 1 d . .
N1 N 0.4984(2) 0.24968(18) 0.76211(4) 0.0393(4) Uani 1 1 d . .
N2 N 0.5963(2) 0.21069(19) 0.79266(4) 0.0409(4) Uani 1 1 d . .
O2 O 0.2690(3) 0.09718(19) 0.58281(4) 0.0743(6) Uani 1 1 d . .
O3 O 0.5847(3) 0.0799(2) 0.61160(4) 0.0867(7) Uani 1 1 d . .
N3 N 0.4809(4) 0.3017(3) 0.58344(5) 0.0562(5) Uani 1 1 d . .
C7 C 0.4935(2) 0.16328(18) 0.73480(4) 0.0311(3) Uani 1 1 d . .
C22 C 0.2411(2) 0.4140(2) 0.45759(4) 0.0335(4) Uani 1 1 d . .
C23 C 0.2501(2) 0.55453(19) 0.51797(4) 0.0319(3) Uani 1 1 d . .
C1 C 0.3822(2) 0.21827(18) 0.70394(4) 0.0319(3) Uani 1 1 d . .
C28 C 0.2000(2) 0.62305(19) 0.48612(5) 0.0331(4) Uani 1 1 d . .
C6 C 0.4330(3) 0.17265(18) 0.67200(4) 0.0332(4) Uani 1 1 d . .
H6 H 0.5327 0.1102 0.6706 0.040 Uiso 1 1 calc R U
C5 C 0.3376(3) 0.21870(19) 0.64213(4) 0.0355(4) Uani 1 1 d . .
C17 C 0.2899(2) 0.34459(19) 0.48958(4) 0.0321(3) Uani 1 1 d . .
C24 C 0.2546(3) 0.6351(2) 0.54879(5) 0.0428(4) Uani 1 1 d . .
H24 H 0.2873 0.5917 0.5697 0.051 Uiso 1 1 calc R U
C18 C 0.3352(3) 0.1973(2) 0.48930(5) 0.0430(4) Uani 1 1 d . .
H18 H 0.3674 0.1505 0.5098 0.052 Uiso 1 1 calc R U
C4 C 0.1839(3) 0.3079(2) 0.64461(5) 0.0407(4) Uani 1 1 d . .
C27 C 0.1521(3) 0.7699(2) 0.48638(6) 0.0461(5) Uani 1 1 d . .
H27 H 0.1161 0.8159 0.4660 0.055 Uiso 1 1 calc R U
C11 C 0.7520(3) 0.2963(2) 0.80194(5) 0.0439(5) Uani 1 1 d . .
C25 C 0.2112(3) 0.7750(2) 0.54774(6) 0.0474(5) Uani 1 1 d . .
H25 H 0.2159 0.8274 0.5680 0.057 Uiso 1 1 calc R U
C19 C 0.3313(3) 0.1255(2) 0.45931(6) 0.0491(5) Uani 1 1 d . .
H19 H 0.3618 0.0294 0.4594 0.059 Uiso 1 1 calc R U
C26 C 0.1589(3) 0.8425(2) 0.51631(6) 0.0488(5) Uani 1 1 d . .
H26 H 0.1286 0.9386 0.5162 0.059 Uiso 1 1 calc R U
C2 C 0.2328(3) 0.3104(3) 0.70585(5) 0.0486(5) Uani 1 1 d . .
H2 H 0.1995 0.3433 0.7271 0.058 Uiso 1 1 calc R U
C21 C 0.2384(3) 0.3333(2) 0.42684(5) 0.0471(5) Uani 1 1 d . .
H21 H 0.2067 0.3768 0.4059 0.056 Uiso 1 1 calc R U
C20 C 0.2819(3) 0.1935(3) 0.42782(6) 0.0510(5) Uani 1 1 d . .
H20 H 0.2792 0.1414 0.4075 0.061 Uiso 1 1 calc R U
C3 C 0.1333(3) 0.3536(3) 0.67640(6) 0.0545(6) Uani 1 1 d . .
H3 H 0.0313 0.4138 0.6779 0.065 Uiso 1 1 calc R U
C10 C 0.7760(3) 0.3036(3) 0.83760(6) 0.0540(6) Uani 1 1 d . .
C8 C 0.4770(3) 0.2102(3) 0.82271(5) 0.0501(5) Uani 1 1 d . .
H8 H 0.4001 0.2964 0.8221 0.060 Uiso 1 1 calc R U
C12 C 0.8701(3) 0.3642(3) 0.78084(7) 0.0605(6) Uani 1 1 d . .
H12 H 0.8533 0.3575 0.7571 0.073 Uiso 1 1 calc R U
C9 C 0.6230(4) 0.2207(3) 0.85279(5) 0.0625(7) Uani 1 1 d . .
H9A H 0.5739 0.2706 0.8720 0.075 Uiso 1 1 calc R U
H9B H 0.6659 0.1273 0.8603 0.075 Uiso 1 1 calc R U
C15 C 0.9215(4) 0.3821(4) 0.85238(7) 0.0729(9) Uani 1 1 d . .
H15 H 0.9396 0.3881 0.8761 0.087 Uiso 1 1 calc R U
C13 C 1.0152(4) 0.4432(4) 0.79620(9) 0.0802(9) Uani 1 1 d . .
H13 H 1.0969 0.4910 0.7826 0.096 Uiso 1 1 calc R U
C16 C 0.3511(5) 0.0822(4) 0.82249(8) 0.0832(9) Uani 1 1 d . .
H16A H 0.2743 0.0804 0.8015 0.125 Uiso 1 1 calc R U
H16B H 0.2732 0.0872 0.8416 0.125 Uiso 1 1 calc R U
H16C H 0.4255 -0.0026 0.8242 0.125 Uiso 1 1 calc R U
C14 C 1.0397(4) 0.4516(4) 0.83147(9) 0.0849(10) Uani 1 1 d . .
H14 H 1.1378 0.5052 0.8413 0.102 Uiso 1 1 calc R U
H1A H 0.463(3) 0.336(3) 0.7600(6) 0.042(6) Uiso 1 1 d . .
H3B H 0.597(4) 0.315(3) 0.5838(7) 0.067(9) Uiso 1 1 d . .
H3A H 0.408(4) 0.323(3) 0.5668(7) 0.059(8) Uiso 1 1 d . .

loop_
_atom_site_aniso_label
_atom_site_aniso_U_11
_atom_site_aniso_U_22
_atom_site_aniso_U_33
_atom_site_aniso_U_23
_atom_site_aniso_U_13
_atom_site_aniso_U_12
S1 0.0868(4) 0.0400(3) 0.0235(2) -0.00197(18) 0.0034(2) 0.0191(3)
Cl1 0.0617(3) 0.0762(4) 0.0390(3) 0.0096(3) -0.0143(2) 0.0186(3)
O1 0.0565(8) 0.0353(7) 0.0357(7) -0.0002(5) -0.0035(6) 0.0109(6)
N4 0.0384(8) 0.0424(8) 0.0314(7) 0.0026(6) -0.0051(6) 0.0078(7)
N5 0.0386(8) 0.0349(8) 0.0295(7) 0.0040(6) 0.0025(6) -0.0016(6)
N1 0.0546(10) 0.0357(8) 0.0263(7) -0.0011(6) -0.0082(6) 0.0082(7)
N2 0.0507(9) 0.0485(9) 0.0225(7) 0.0002(6) -0.0050(6) 0.0057(7)
O2 0.1341(18) 0.0513(10) 0.0365(8) -0.0121(7) -0.0029(9) -0.0188(11)
O3 0.1359(18) 0.0888(14) 0.0362(8) 0.0002(8) 0.0117(10) 0.0769(14)
N3 0.0595(13) 0.0738(14) 0.0353(9) 0.0161(9) 0.0016(9) 0.0040(11)
C7 0.0367(8) 0.0313(8) 0.0251(7) 0.0019(6) 0.0013(6) -0.0006(7)
C22 0.0283(8) 0.0405(9) 0.0313(8) -0.0009(7) -0.0016(6) 0.0037(7)
C23 0.0298(8) 0.0338(8) 0.0321(8) 0.0013(7) 0.0035(6) -0.0030(7)
C1 0.0375(8) 0.0325(8) 0.0253(7) -0.0007(6) -0.0008(6) 0.0034(7)
C28 0.0289(8) 0.0351(9) 0.0348(8) 0.0022(7) -0.0011(6) 0.0008(7)
C6 0.0450(9) 0.0281(8) 0.0262(8) -0.0002(6) 0.0010(7) 0.0081(7)
C5 0.0528(10) 0.0293(8) 0.0242(7) -0.0021(6) -0.0009(7) 0.0062(7)
C17 0.0288(8) 0.0338(8) 0.0338(8) 0.0024(7) 0.0035(6) 0.0012(7)
C24 0.0528(11) 0.0426(10) 0.0336(9) -0.0027(8) 0.0061(8) -0.0068(9)
C18 0.0466(11) 0.0355(9) 0.0471(11) 0.0042(8) 0.0054(8) 0.0059(8)
C4 0.0449(10) 0.0458(10) 0.0303(8) 0.0034(8) -0.0069(7) 0.0080(8)
C27 0.0474(11) 0.0361(10) 0.0538(12) 0.0049(9) -0.0046(9) 0.0066(8)
C11 0.0385(9) 0.0572(12) 0.0354(9) -0.0090(9) -0.0023(7) 0.0113(9)
C25 0.0522(11) 0.0434(11) 0.0474(11) -0.0123(9) 0.0096(9) -0.0072(9)
C19 0.0490(11) 0.0373(10) 0.0619(13) -0.0069(9) 0.0098(10) 0.0079(9)
C26 0.0470(11) 0.0327(9) 0.0666(14) -0.0056(9) 0.0034(10) 0.0020(8)
C2 0.0490(11) 0.0661(14) 0.0308(9) -0.0067(9) 0.0021(8) 0.0208(10)
C21 0.0491(11) 0.0576(13) 0.0340(9) -0.0072(9) -0.0022(8) 0.0121(10)
C20 0.0486(11) 0.0568(13) 0.0479(11) -0.0187(10) 0.0045(9) 0.0086(10)
C3 0.0483(11) 0.0738(15) 0.0409(11) -0.0026(10) -0.0015(9) 0.0287(11)
C10 0.0482(11) 0.0747(16) 0.0376(10) -0.0140(10) -0.0095(8) 0.0148(11)
C8 0.0599(13) 0.0604(13) 0.0302(9) 0.0001(9) 0.0044(8) -0.0020(11)
C12 0.0449(12) 0.0848(18) 0.0522(13) -0.0093(12) 0.0073(10) 0.0010(12)
C9 0.0732(16) 0.0849(18) 0.0287(10) -0.0009(11) -0.0022(10) 0.0061(14)
C15 0.0486(13) 0.113(2) 0.0555(14) -0.0316(15) -0.0143(11) 0.0123(14)
C13 0.0431(13) 0.108(2) 0.091(2) -0.0145(19) 0.0139(13) -0.0090(15)
C16 0.100(2) 0.089(2) 0.0611(17) 0.0050(15) 0.0153(16) -0.0302(19)
C14 0.0425(13) 0.117(3) 0.094(2) -0.042(2) -0.0098(14) -0.0050(15)

loop_
_atom_type_symbol
_atom_type_description
_atom_type_scat_dispersion_real
_atom_type_scat_dispersion_imag
_atom_type_scat_source
C C 0.0033 0.0016 'International Tables Vol C Tables 4.2.6.8 and 6.1.1.4'
H H 0.0000 0.0000 'International Tables Vol C Tables 4.2.6.8 and 6.1.1.4'
N N 0.0061 0.0033 'International Tables Vol C Tables 4.2.6.8 and 6.1.1.4'
O O 0.0106 0.0060 'International Tables Vol C Tables 4.2.6.8 and 6.1.1.4'
S S 0.1246 0.1234 'International Tables Vol C Tables 4.2.6.8 and 6.1.1.4'
Cl Cl 0.1484 0.1585 'International Tables Vol C Tables 4.2.6.8 and 6.1.1.4'

loop_
_geom_angle_atom_site_label_1
_geom_angle_atom_site_label_2
_geom_angle_atom_site_label_3
_geom_angle
O2 S1 O3 120.14(14)
O2 S1 N3 108.31(12)
O3 S1 N3 108.31(15)
O2 S1 C5 108.44(11)
O3 S1 C5 105.27(9)
N3 S1 C5 105.44(10)
C28 N4 C22 117.09(15)
C17 N5 C23 117.36(15)
C7 N1 N2 120.58(16)
C7 N1 H1A 120.4(15)
N2 N1 H1A 117.6(15)
N1 N2 C11 114.89(17)
N1 N2 C8 112.91(16)
C11 N2 C8 106.43(15)
S1 N3 H3B 114(2)
S1 N3 H3A 113.2(19)
H3B N3 H3A 123(3)
O1 C7 N1 123.79(16)
O1 C7 C1 121.46(15)
N1 C7 C1 114.75(15)
N4 C22 C21 119.72(17)
N4 C22 C17 121.39(16)
C21 C22 C17 118.89(17)
N5 C23 C24 119.54(17)
N5 C23 C28 121.21(16)
C24 C23 C28 119.24(17)
C2 C1 C6 119.16(16)
C2 C1 C7 123.43(16)
C6 C1 C7 117.40(15)
N4 C28 C27 119.67(17)
N4 C28 C23 121.64(16)
C27 C28 C23 118.70(17)
C5 C6 C1 121.10(16)
C5 C6 H6 119.5
C1 C6 H6 119.5
C6 C5 C4 118.88(16)
C6 C5 S1 117.52(14)
C4 C5 S1 123.59(13)
N5 C17 C18 119.99(17)
N5 C17 C22 121.30(16)
C18 C17 C22 118.71(17)
C25 C24 C23 120.01(19)
C25 C24 H24 120.0
C23 C24 H24 120.0
C19 C18 C17 120.04(19)
C19 C18 H18 120.0
C17 C18 H18 120.0
C3 C4 C5 120.04(17)
C3 C4 Cl1 118.50(15)
C5 C4 Cl1 121.46(15)
C26 C27 C28 120.0(2)
C26 C27 H27 120.0
C28 C27 H27 120.0
C12 C11 C10 122.1(2)
C12 C11 N2 128.33(19)
C10 C11 N2 109.5(2)
C24 C25 C26 120.82(19)
C24 C25 H25 119.6
C26 C25 H25 119.6
C18 C19 C20 121.3(2)
C18 C19 H19 119.3
C20 C19 H19 119.3
C27 C26 C25 121.22(19)
C27 C26 H26 119.4
C25 C26 H26 119.4
C3 C2 C1 120.30(18)
C3 C2 H2 119.8
C1 C2 H2 119.8
C20 C21 C22 120.3(2)
C20 C21 H21 119.8
C22 C21 H21 119.8
C21 C20 C19 120.7(2)
C21 C20 H20 119.6
C19 C20 H20 119.6
C2 C3 C4 120.44(19)
C2 C3 H3 119.8
C4 C3 H3 119.8
C15 C10 C11 119.4(3)
C15 C10 C9 132.0(2)
C11 C10 C9 108.6(2)
N2 C8 C16 111.7(2)
N2 C8 C9 101.82(18)
C16 C8 C9 116.1(2)
N2 C8 H8 109.0
C16 C8 H8 109.0
C9 C8 H8 109.0
C11 C12 C13 117.6(2)
C11 C12 H12 121.2
C13 C12 H12 121.2
C10 C9 C8 102.38(18)
C10 C9 H9A 111.3
C8 C9 H9A 111.3
C10 C9 H9B 111.3
C8 C9 H9B 111.3
H9A C9 H9B 109.2
C14 C15 C10 119.0(3)
C14 C15 H15 120.5
C10 C15 H15 120.5
C14 C13 C12 120.7(3)
C14 C13 H13 119.7
C12 C13 H13 119.7
C8 C16 H16A 109.5
C8 C16 H16B 109.5
H16A C16 H16B 109.5
C8 C16 H16C 109.5
H16A C16 H16C 109.5
H16B C16 H16C 109.5
C15 C14 C13 121.2(3)
C15 C14 H14 119.4
C13 C14 H14 119.4

loop_
_geom_bond_atom_site_label_1
_geom_bond_atom_site_label_2
_geom_bond_distance
S1 O2 1.426(2)
S1 O3 1.4287(19)
S1 N3 1.596(2)
S1 C5 1.7736(18)
Cl1 C4 1.7286(18)
O1 C7 1.224(2)
N4 C28 1.340(2)
N4 C22 1.341(2)
N5 C17 1.337(2)
N5 C23 1.345(2)
N1 C7 1.340(2)
N1 N2 1.397(2)
N1 H1A 0.85(2)
N2 C11 1.407(3)
N2 C8 1.493(3)
N3 H3B 0.84(3)
N3 H3A 0.83(3)
C7 C1 1.498(2)
C22 C21 1.420(3)
C22 C17 1.435(2)
C23 C24 1.421(3)
C23 C28 1.428(2)
C1 C2 1.384(3)
C1 C6 1.388(2)
C28 C27 1.424(3)
C6 C5 1.387(2)
C6 H6 0.9300
C5 C4 1.394(3)
C17 C18 1.423(3)
C24 C25 1.352(3)
C24 H24 0.9300
C18 C19 1.351(3)
C18 H18 0.9300
C4 C3 1.382(3)
C27 C26 1.352(3)
C27 H27 0.9300
C11 C12 1.374(3)
C11 C10 1.395(3)
C25 C26 1.413(3)
C25 H25 0.9300
C19 C20 1.412(3)
C19 H19 0.9300
C26 H26 0.9300
C2 C3 1.379(3)
C2 H2 0.9300
C21 C20 1.352(3)
C21 H21 0.9300
C20 H20 0.9300
C3 H3 0.9300
C10 C15 1.377(4)
C10 C9 1.498(4)
C8 C16 1.505(4)
C8 C9 1.530(3)
C8 H8 0.9800
C12 C13 1.387(4)
C12 H12 0.9300
C9 H9A 0.9700
C9 H9B 0.9700
C15 C14 1.377(5)
C15 H15 0.9300
C13 C14 1.380(4)
C13 H13 0.9300
C16 H16A 0.9600
C16 H16B 0.9600
C16 H16C 0.9600
C14 H14 0.9300
